data_2223691
loop_
_publ_author_name
'H\"okelek, Tuncer'
'Y\?ilmaz, Filiz'
'Tercan, Bar\?i\,s'
'Sert\,celik, Mustafa'
'Necefo\(glu, Hacali'

_publ_section_title
<i>catena</i>-Poly[[(4-formylbenzoato-\k<i>O</i>^1^)(isonicotinamide-\k<i>N</i>^1^)zinc(II)]-\m-4-formylbenzoato-\k^2^<i>O</i>^1^:<i>O</i>^1'^]
_journal_coeditor_code CI2939
_journal_issue 11
_journal_name_full 'Acta Crystallographica Section E'
_journal_page_first m1399
_journal_page_last m1400
_journal_paper_doi 10.1107/S160053680904241X
_journal_volume 65
_journal_year 2009
_chemical_formula_iupac '[Zn (C8 H5 O3)2 (C6 H6 N2 O)]'
_chemical_formula_moiety 'C22 H16 N2 O7 Zn'
_chemical_formula_sum 'C22 H16 N2 O7 Zn'
_chemical_formula_weight 485.74
_chemical_name_systematic
;
<i>catena</i>-Poly[[(4-formylbenzoato-\k<i>O</i>^1^)(isonicotinamide-
\k<i>N</i>^1^)zinc(II)]-\m-4-formylbenzoato-\k^2^<i>O</i>^1^:<i>O</i>^1'^]
;
_space_group_IT_number 14
_symmetry_cell_setting monoclinic
_symmetry_space_group_name_Hall '-P 2yn'
_symmetry_space_group_name_H-M 'P 1 21/n 1'
_atom_sites_solution_hydrogens geom
_atom_sites_solution_primary direct
_atom_sites_solution_secondary difmap
_audit_creation_method SHELXL-97
_cell_angle_alpha 90.00
_cell_angle_beta 91.4580(10)
_cell_angle_gamma 90.00
_cell_formula_units_Z 4
_cell_length_a 13.3143(2)
_cell_length_b 6.78570(10)
_cell_length_c 21.3927(3)
_cell_measurement_reflns_used 9448
_cell_measurement_temperature 100(2)
_cell_measurement_theta_max 28.35
_cell_measurement_theta_min 3.06
_cell_volume 1932.14(5)
_computing_cell_refinement 'SAINT (Bruker, 2007)'
_computing_data_collection 'APEX2 (Bruker, 2007)'
_computing_data_reduction 'SAINT (Bruker, 2007)'
_computing_molecular_graphics 'ORTEP-3 for Windows (Farrugia, 1997)'
_computing_publication_material 'WinGX (Farrugia, 1999) and PLATON (Spek, 2009)'
_computing_structure_refinement 'SHELXL97 (Sheldrick, 2008)'
_computing_structure_solution 'SHELXS97 (Sheldrick, 2008)'
_diffrn_ambient_temperature 100(2)
_diffrn_measured_fraction_theta_full 0.999
_diffrn_measured_fraction_theta_max 0.999
_diffrn_measurement_device_type 'Bruker Kappa APEXII CCD area-detector'
_diffrn_measurement_method '\f and \w'
_diffrn_radiation_monochromator graphite
_diffrn_radiation_source 'fine-focus sealed tube'
_diffrn_radiation_type MoK\a
_diffrn_radiation_wavelength 0.71073
_diffrn_reflns_av_R_equivalents 0.0717
_diffrn_reflns_av_sigmaI/netI 0.0488
_diffrn_reflns_limit_h_max 14
_diffrn_reflns_limit_h_min -17
_diffrn_reflns_limit_k_max 9
_diffrn_reflns_limit_k_min -8
_diffrn_reflns_limit_l_max 28
_diffrn_reflns_limit_l_min -28
_diffrn_reflns_number 17841
_diffrn_reflns_theta_full 28.36
_diffrn_reflns_theta_max 28.36
_diffrn_reflns_theta_min 1.78
_diffrn_standards_number 0
_exptl_absorpt_coefficient_mu 1.323
_exptl_absorpt_correction_T_max 0.903
_exptl_absorpt_correction_T_min 0.829
_exptl_absorpt_correction_type multi-scan
_exptl_absorpt_process_details '(SADABS; Bruker, 2005)'
_exptl_crystal_colour Colourless
_exptl_crystal_density_diffrn 1.670
_exptl_crystal_density_method 'not measured'
_exptl_crystal_description Needle
_exptl_crystal_F_000 992
_exptl_crystal_size_max 0.22
_exptl_crystal_size_mid 0.12
_exptl_crystal_size_min 0.08
_refine_diff_density_max 0.474
_refine_diff_density_min -0.390
_refine_ls_extinction_method none
_refine_ls_goodness_of_fit_ref 1.102
_refine_ls_hydrogen_treatment mixed
_refine_ls_matrix_type full
_refine_ls_number_parameters 297
_refine_ls_number_reflns 4812
_refine_ls_number_restraints 0
_refine_ls_restrained_S_all 1.102
_refine_ls_R_factor_all 0.0350
_refine_ls_R_factor_gt 0.0284
_refine_ls_shift/su_max 0.001
_refine_ls_shift/su_mean 0.000
_refine_ls_structure_factor_coef Fsqd
_refine_ls_weighting_details 'calc w=1/[\s^2^(Fo^2^)+(0.0394P)^2^+0.0092P] where P=(Fo^2^+2Fc^2^)/3'
_refine_ls_weighting_scheme calc
_refine_ls_wR_factor_gt 0.0775
_refine_ls_wR_factor_ref 0.0795
_reflns_number_gt 4086
_reflns_number_total 4812
_reflns_threshold_expression I>2\s(I)
_cod_data_source_file ci2939.cif
_cod_data_source_block I
_cod_depositor_comments
;
The following automatic conversions were performed:
'_symmetry_cell_setting' value 'Monoclinic' changed to 'monoclinic'
according to '/home/saulius/struct/CIF-dictionaries/cif_core.dic'
dictionary named 'cif_core.dic' version 2.4.1 from 2010-06-29.

Automatic conversion script
Id: cif_fix_enum 1527 2010-12-29 10:47:43Z saulius 

The following automatic conversions were performed:

'_symmetry_cell_setting' value 'Monoclinic' changed to 'monoclinic'
according to /home/saulius/struct/CIF-dictionaries/cif_core.dic
dictionary named 'cif_core.dic' version 2.4.1 from 2010-06-29.

Automatic conversion script
Id: cif_fix_values 1715 2011-07-08 13:25:40Z adriana 
;
_cod_original_sg_symbol_H-M 'P 21/n'
_cod_database_code 2223691
_cod_database_fobs_code 2223691

loop_
_symmetry_equiv_pos_as_xyz
'x, y, z'
'-x+1/2, y+1/2, -z+1/2'
'-x, -y, -z'
'x-1/2, -y-1/2, z-1/2'

loop_
_atom_site_type_symbol
_atom_site_label
_atom_site_fract_x
_atom_site_fract_y
_atom_site_fract_z
_atom_site_U_iso_or_equiv
_atom_site_adp_type
_atom_site_calc_flag
_atom_site_refinement_flags
_atom_site_occupancy
_atom_site_disorder_assembly
_atom_site_disorder_group
Zn Zn1 0.816160(13) 0.51300(2) 0.187880(8) 0.01058(7) Uani d . 1 . .
O O1 0.95052(8) 0.60767(16) 0.20123(5) 0.0149(2) Uani d . 1 . .
O O2 1.00643(8) 0.55706(16) 0.10502(5) 0.0149(2) Uani d . 1 . .
O O3 0.77863(8) 0.37932(15) 0.26575(5) 0.0134(2) Uani d . 1 . .
O O4 0.70741(8) 0.67550(14) 0.15404(5) 0.0137(2) Uani d . 1 . .
O O5 0.83582(11) -0.07543(19) -0.07713(6) 0.0312(3) Uani d . 1 . .
O O6 1.49773(9) 0.61367(17) 0.23858(5) 0.0199(3) Uani d . 1 . .
O O7 1.10801(11) 0.97953(16) 0.45862(6) 0.0236(3) Uani d . 1 . .
N N1 0.81632(9) 0.29546(17) 0.12295(6) 0.0112(3) Uani d . 1 . .
N N2 0.91501(11) -0.28715(18) -0.01158(6) 0.0182(3) Uani d . 1 . .
H H2A 0.9269 -0.3695 -0.0410 0.022 Uiso calc R 1 . .
H H2B 0.9348 -0.3125 0.0262 0.022 Uiso calc R 1 . .
C C1 1.02044(11) 0.5821(2) 0.16202(7) 0.0110(3) Uani d . 1 . .
C C2 1.12564(11) 0.5862(2) 0.18971(7) 0.0109(3) Uani d . 1 . .
C C3 1.14051(12) 0.5879(2) 0.25423(7) 0.0126(3) Uani d . 1 . .
H H3 1.0857 0.5867 0.2803 0.015 Uiso calc R 1 . .
C C4 1.23802(12) 0.5913(2) 0.27978(7) 0.0131(3) Uani d . 1 . .
H H4 1.2487 0.5906 0.3229 0.016 Uiso calc R 1 . .
C C5 1.31866(11) 0.5957(2) 0.24033(7) 0.0122(3) Uani d . 1 . .
C C6 1.30379(12) 0.5942(2) 0.17551(7) 0.0143(3) Uani d . 1 . .
H H6 1.3585 0.5979 0.1494 0.017 Uiso calc R 1 . .
C C7 1.20746(12) 0.5872(2) 0.15043(7) 0.0134(3) Uani d . 1 . .
H H7 1.1971 0.5832 0.1073 0.016 Uiso calc R 1 . .
C C8 0.81930(11) 0.3293(2) 0.31722(7) 0.0115(3) Uani d . 1 . .
C C9 0.89783(12) 0.4527(2) 0.34954(7) 0.0114(3) Uani d . 1 . .
C C10 0.96360(12) 0.3649(2) 0.39317(7) 0.0149(3) Uani d . 1 . .
H H10 0.9603 0.2299 0.4004 0.018 Uiso calc R 1 . .
C C11 1.03354(13) 0.4785(2) 0.42548(8) 0.0162(3) Uani d . 1 . .
H H11 1.0792 0.4188 0.4531 0.019 Uiso calc R 1 . .
C C12 1.03609(12) 0.6823(2) 0.41700(7) 0.0140(3) Uani d . 1 . .
C C13 0.97104(12) 0.7698(2) 0.37288(7) 0.0138(3) Uani d . 1 . .
H H13 0.9730 0.9053 0.3666 0.017 Uiso calc R 1 . .
C C14 0.90409(12) 0.6556(2) 0.33872(7) 0.0122(3) Uani d . 1 . .
H H14 0.8627 0.7138 0.3083 0.015 Uiso calc R 1 . .
C C15 0.86757(11) 0.1289(2) 0.13520(7) 0.0125(3) Uani d . 1 . .
H H15 0.8924 0.1074 0.1757 0.015 Uiso calc R 1 . .
C C16 0.88489(13) -0.0119(2) 0.09003(8) 0.0139(3) Uani d . 1 . .
H H16 0.9213 -0.1251 0.1000 0.017 Uiso calc R 1 . .
C C17 0.84719(12) 0.0179(2) 0.02948(8) 0.0126(3) Uani d . 1 . .
C C18 0.79165(12) 0.1872(2) 0.01756(7) 0.0147(3) Uani d . 1 . .
H H18 0.7639 0.2097 -0.0221 0.018 Uiso calc R 1 . .
C C19 0.77770(12) 0.3220(2) 0.06473(7) 0.0136(3) Uani d . 1 . .
H H19 0.7404 0.4350 0.0561 0.016 Uiso calc R 1 . .
C C20 0.86597(12) -0.1204(2) -0.02441(7) 0.0157(3) Uani d . 1 . .
C C21 1.42128(13) 0.6036(2) 0.26818(8) 0.0161(3) Uani d . 1 . .
H H21 1.4266(13) 0.600(3) 0.3157(9) 0.028(5) Uiso d . 1 . .
C C22 1.10601(13) 0.8010(2) 0.45686(8) 0.0188(4) Uani d . 1 . .
H H22 1.1561(13) 0.714(3) 0.4842(9) 0.020(5) Uiso d . 1 . .

loop_
_atom_site_aniso_label
_atom_site_aniso_U_11
_atom_site_aniso_U_22
_atom_site_aniso_U_33
_atom_site_aniso_U_12
_atom_site_aniso_U_13
_atom_site_aniso_U_23
Zn1 0.01001(11) 0.01290(10) 0.00882(11) 0.00080(6) -0.00023(7) -0.00111(6)
O1 0.0092(6) 0.0225(6) 0.0129(5) -0.0007(4) 0.0003(4) -0.0045(4)
O2 0.0144(6) 0.0195(5) 0.0106(5) 0.0021(5) -0.0019(5) -0.0020(4)
O3 0.0120(6) 0.0184(5) 0.0098(5) -0.0013(4) -0.0021(4) 0.0016(4)
O4 0.0134(6) 0.0141(5) 0.0135(5) 0.0030(4) -0.0013(5) -0.0022(4)
O5 0.0524(9) 0.0310(7) 0.0097(6) 0.0163(7) -0.0092(6) -0.0050(5)
O6 0.0130(6) 0.0295(6) 0.0172(6) -0.0013(5) -0.0005(5) 0.0005(5)
O7 0.0279(8) 0.0248(6) 0.0181(7) -0.0107(5) 0.0007(6) -0.0038(5)
N1 0.0094(7) 0.0145(6) 0.0096(6) -0.0011(5) -0.0002(5) 0.0003(5)
N2 0.0256(8) 0.0193(6) 0.0094(6) 0.0055(6) -0.0018(6) -0.0037(5)
C1 0.0111(8) 0.0103(6) 0.0115(7) 0.0008(6) -0.0008(6) -0.0005(6)
C2 0.0111(8) 0.0102(6) 0.0113(7) 0.0000(6) -0.0016(6) 0.0001(6)
C3 0.0128(8) 0.0145(7) 0.0106(7) 0.0009(6) 0.0017(6) 0.0001(6)
C4 0.0164(8) 0.0143(7) 0.0085(7) 0.0000(6) -0.0008(6) -0.0002(6)
C5 0.0121(8) 0.0110(7) 0.0135(8) 0.0003(6) -0.0016(6) 0.0002(6)
C6 0.0113(8) 0.0190(7) 0.0127(7) -0.0008(6) 0.0028(6) -0.0003(6)
C7 0.0143(8) 0.0183(7) 0.0076(7) 0.0006(6) -0.0008(6) 0.0006(6)
C8 0.0096(8) 0.0138(7) 0.0113(7) 0.0029(6) 0.0015(6) -0.0023(6)
C9 0.0098(8) 0.0154(7) 0.0091(7) -0.0002(6) 0.0015(6) -0.0020(6)
C10 0.0173(9) 0.0137(7) 0.0137(8) 0.0002(6) -0.0001(7) -0.0003(6)
C11 0.0144(9) 0.0206(8) 0.0134(8) 0.0021(6) -0.0043(7) -0.0003(6)
C12 0.0113(8) 0.0191(7) 0.0117(7) -0.0021(6) -0.0004(6) -0.0029(6)
C13 0.0149(8) 0.0136(7) 0.0129(7) -0.0015(6) 0.0041(6) -0.0024(6)
C14 0.0111(8) 0.0164(7) 0.0090(7) 0.0020(6) 0.0012(6) 0.0004(6)
C15 0.0116(8) 0.0171(7) 0.0087(7) 0.0004(6) -0.0023(6) 0.0008(6)
C16 0.0157(9) 0.0140(7) 0.0120(8) 0.0026(6) -0.0017(7) -0.0003(5)
C17 0.0147(8) 0.0143(7) 0.0088(8) -0.0022(6) 0.0006(6) -0.0003(5)
C18 0.0169(9) 0.0176(7) 0.0094(7) -0.0006(6) -0.0029(6) 0.0014(6)
C19 0.0130(8) 0.0150(7) 0.0128(7) 0.0019(6) -0.0011(6) 0.0029(6)
C20 0.0180(9) 0.0185(7) 0.0106(7) 0.0001(6) -0.0013(7) -0.0024(6)
C21 0.0173(9) 0.0171(7) 0.0139(8) 0.0003(6) -0.0024(7) -0.0003(6)
C22 0.0174(9) 0.0260(8) 0.0131(8) -0.0046(7) 0.0007(7) -0.0018(7)

loop_
_atom_type_symbol
_atom_type_description
_atom_type_scat_dispersion_real
_atom_type_scat_dispersion_imag
_atom_type_scat_source
C C 0.0033 0.0016 'International Tables Vol C Tables 4.2.6.8 and 6.1.1.4'
H H 0.0000 0.0000 'International Tables Vol C Tables 4.2.6.8 and 6.1.1.4'
N N 0.0061 0.0033 'International Tables Vol C Tables 4.2.6.8 and 6.1.1.4'
O O 0.0106 0.0060 'International Tables Vol C Tables 4.2.6.8 and 6.1.1.4'
Zn Zn 0.2839 1.4301 'International Tables Vol C Tables 4.2.6.8 and 6.1.1.4'

loop_
_geom_angle_atom_site_label_1
_geom_angle_atom_site_label_2
_geom_angle_atom_site_label_3
_geom_angle_site_symmetry_1
_geom_angle_site_symmetry_3
_geom_angle
_geom_angle_publ_flag
O1 Zn1 O3 . . 106.50(4) ?
O1 Zn1 O4 . . 123.30(5) ?
O1 Zn1 N1 . . 109.22(5) ?
O3 Zn1 N1 . . 104.39(5) ?
O4 Zn1 O3 . . 111.89(5) ?
O4 Zn1 N1 . . 99.88(5) ?
C1 O1 Zn1 . . 123.27(10) ?
C8 O3 Zn1 . . 138.48(10) ?
C8 O4 Zn1 2_655 . 120.13(10) ?
C15 N1 Zn1 . . 119.26(10) ?
C15 N1 C19 . . 118.22(13) ?
C19 N1 Zn1 . . 121.95(10) ?
C20 N2 H2A . . 120.0 ?
C20 N2 H2B . . 120.0 ?
H2A N2 H2B . . 120.0 ?
O1 C1 C2 . . 115.07(13) ?
O2 C1 O1 . . 124.67(14) ?
O2 C1 C2 . . 120.25(14) ?
C3 C2 C1 . . 119.87(14) ?
C3 C2 C7 . . 120.36(14) ?
C7 C2 C1 . . 119.76(13) ?
C2 C3 C4 . . 119.77(14) ?
C2 C3 H3 . . 120.1 ?
C4 C3 H3 . . 120.1 ?
C3 C4 H4 . . 120.3 ?
C5 C4 C3 . . 119.36(14) ?
C5 C4 H4 . . 120.3 ?
C4 C5 C6 . . 120.90(14) ?
C4 C5 C21 . . 118.62(14) ?
C6 C5 C21 . . 120.48(14) ?
C5 C6 H6 . . 120.2 ?
C7 C6 C5 . . 119.60(14) ?
C7 C6 H6 . . 120.2 ?
C2 C7 H7 . . 120.0 ?
C6 C7 C2 . . 119.98(14) ?
C6 C7 H7 . . 120.0 ?
O3 C8 O4 . 2_645 121.72(14) ?
O3 C8 C9 . . 122.19(13) ?
O4 C8 C9 2_645 . 116.01(13) ?
C10 C9 C8 . . 119.27(13) ?
C10 C9 C14 . . 119.45(14) ?
C14 C9 C8 . . 121.23(13) ?
C9 C10 H10 . . 120.0 ?
C11 C10 C9 . . 119.95(14) ?
C11 C10 H10 . . 120.0 ?
C10 C11 C12 . . 120.45(15) ?
C10 C11 H11 . . 119.8 ?
C12 C11 H11 . . 119.8 ?
C11 C12 C13 . . 119.50(14) ?
C11 C12 C22 . . 118.70(15) ?
C13 C12 C22 . . 121.77(14) ?
C12 C13 H13 . . 120.0 ?
C14 C13 C12 . . 120.09(14) ?
C14 C13 H13 . . 120.0 ?
C9 C14 H14 . . 119.8 ?
C13 C14 C9 . . 120.42(14) ?
C13 C14 H14 . . 119.8 ?
N1 C15 C16 . . 122.57(14) ?
N1 C15 H15 . . 118.7 ?
C16 C15 H15 . . 118.7 ?
C15 C16 C17 . . 119.19(14) ?
C15 C16 H16 . . 120.4 ?
C17 C16 H16 . . 120.4 ?
C16 C17 C20 . . 123.82(13) ?
C18 C17 C16 . . 118.00(14) ?
C18 C17 C20 . . 118.16(14) ?
C17 C18 H18 . . 120.1 ?
C19 C18 C17 . . 119.77(14) ?
C19 C18 H18 . . 120.1 ?
N1 C19 C18 . . 122.20(14) ?
N1 C19 H19 . . 118.9 ?
C18 C19 H19 . . 118.9 ?
O5 C20 N2 . . 123.26(15) ?
O5 C20 C17 . . 119.35(14) ?
N2 C20 C17 . . 117.39(13) ?
O6 C21 C5 . . 124.78(15) ?
O6 C21 H21 . . 119.0(11) ?
C5 C21 H21 . . 116.3(11) ?
O7 C22 C12 . . 124.98(17) ?
O7 C22 H22 . . 121.9(9) ?
C12 C22 H22 . . 113.1(9) ?

loop_
_geom_bond_atom_site_label_1
_geom_bond_atom_site_label_2
_geom_bond_site_symmetry_2
_geom_bond_distance
_geom_bond_publ_flag
Zn1 O1 . 1.9153(11) yes
Zn1 O3 . 1.9723(11) yes
Zn1 O4 . 1.9450(10) yes
Zn1 N1 . 2.0270(12) yes
O1 C1 . 1.2807(18) ?
O2 C1 . 1.2405(18) ?
O3 C8 . 1.2611(17) ?
O4 C8 2_655 1.2669(18) ?
O5 C20 . 1.2261(18) ?
O6 C21 . 1.214(2) ?
O7 C22 . 1.2124(19) ?
N1 C15 . 1.3427(18) ?
N1 C19 . 1.3474(18) ?
N2 C20 . 1.332(2) ?
N2 H2A . 0.86 ?
N2 H2B . 0.86 ?
C2 C1 . 1.507(2) ?
C2 C3 . 1.390(2) ?
C2 C7 . 1.393(2) ?
C3 C4 . 1.396(2) ?
C3 H3 . 0.93 ?
C4 H4 . 0.93 ?
C5 C4 . 1.383(2) ?
C5 C6 . 1.396(2) ?
C5 C21 . 1.478(2) ?
C6 H6 . 0.93 ?
C7 C6 . 1.378(2) ?
C7 H7 . 0.93 ?
C8 O4 2_645 1.2669(18) ?
C8 C9 . 1.495(2) ?
C9 C10 . 1.397(2) ?
C9 C14 . 1.3990(19) ?
C10 H10 . 0.93 ?
C11 C10 . 1.381(2) ?
C11 H11 . 0.93 ?
C12 C11 . 1.395(2) ?
C12 C13 . 1.397(2) ?
C12 C22 . 1.484(2) ?
C13 C14 . 1.377(2) ?
C13 H13 . 0.93 ?
C14 H14 . 0.93 ?
C15 H15 . 0.93 ?
C16 C15 . 1.382(2) ?
C16 C17 . 1.392(2) ?
C16 H16 . 0.93 ?
C18 C17 . 1.386(2) ?
C18 H18 . 0.93 ?
C19 C18 . 1.378(2) ?
C19 H19 . 0.93 ?
C20 C17 . 1.512(2) ?
C21 H21 . 1.018(19) ?
C22 H22 . 1.057(17) ?

loop_
_geom_hbond_atom_site_label_D
_geom_hbond_atom_site_label_H
_geom_hbond_atom_site_label_A
_geom_hbond_site_symmetry_A
_geom_hbond_distance_DH
_geom_hbond_distance_HA
_geom_hbond_distance_DA
_geom_hbond_angle_DHA
_geom_hbond_publ_flag
N2 H2A O2 3_755 0.86 2.08 2.9242(17) 165 yes
N2 H2B O2 1_545 0.86 2.11 2.9439(17) 163 yes
C4 H4 O5 4_666 0.93 2.41 3.298(2) 160 yes
C6 H6 O7 2_745 0.93 2.50 3.223(2) 135 yes
C15 H15 O6 2_745 0.93 2.32 3.2049(19) 159 yes
C16 H16 O2 1_545 0.93 2.44 3.3541(18) 169 yes
C3 H3 Cg1 1_555 0.93 2.73 3.6332(17) 163 yes

loop_
_geom_torsion_atom_site_label_1
_geom_torsion_atom_site_label_2
_geom_torsion_atom_site_label_3
_geom_torsion_atom_site_label_4
_geom_torsion_site_symmetry_1
_geom_torsion_site_symmetry_2
_geom_torsion_site_symmetry_3
_geom_torsion_site_symmetry_4
_geom_torsion
_geom_torsion_publ_flag
O3 Zn1 O1 C1 . . . . 132.27(11) ?
O4 Zn1 O1 C1 . . . . -96.44(12) ?
N1 Zn1 O1 C1 . . . . 20.07(13) ?
O1 Zn1 O3 C8 . . . . -6.56(15) ?
O4 Zn1 O3 C8 . . . . -143.97(14) ?
N1 Zn1 O3 C8 . . . . 108.94(15) ?
O1 Zn1 O4 C8 . . . 2_655 -60.90(13) ?
O3 Zn1 O4 C8 . . . 2_655 68.17(12) ?
N1 Zn1 O4 C8 . . . 2_655 178.16(11) ?
O1 Zn1 N1 C15 . . . . 62.86(12) ?
O1 Zn1 N1 C19 . . . . -108.32(12) ?
O3 Zn1 N1 C15 . . . . -50.72(12) ?
O3 Zn1 N1 C19 . . . . 138.10(12) ?
O4 Zn1 N1 C15 . . . . -166.53(11) ?
O4 Zn1 N1 C19 . . . . 22.29(13) ?
Zn1 O1 C1 O2 . . . . 25.4(2) ?
Zn1 O1 C1 C2 . . . . -155.21(9) ?
Zn1 O3 C8 O4 . . . 2_645 -147.48(12) ?
Zn1 O3 C8 C9 . . . . 35.8(2) ?
Zn1 N1 C15 C16 . . . . -169.24(12) ?
C19 N1 C15 C16 . . . . 2.3(2) ?
Zn1 N1 C19 C18 . . . . 169.38(12) ?
C15 N1 C19 C18 . . . . -1.9(2) ?
C3 C2 C1 O1 . . . . 9.2(2) ?
C3 C2 C1 O2 . . . . -171.42(14) ?
C7 C2 C1 O1 . . . . -171.18(13) ?
C7 C2 C1 O2 . . . . 8.2(2) ?
C1 C2 C3 C4 . . . . 179.87(13) ?
C7 C2 C3 C4 . . . . 0.2(2) ?
C1 C2 C7 C6 . . . . 178.94(14) ?
C3 C2 C7 C6 . . . . -1.4(2) ?
C2 C3 C4 C5 . . . . 0.9(2) ?
C6 C5 C4 C3 . . . . -0.8(2) ?
C21 C5 C4 C3 . . . . 178.69(13) ?
C4 C5 C6 C7 . . . . -0.3(2) ?
C21 C5 C6 C7 . . . . -179.85(14) ?
C4 C5 C21 O6 . . . . -177.81(15) ?
C6 C5 C21 O6 . . . . 1.7(2) ?
C2 C7 C6 C5 . . . . 1.5(2) ?
O3 C8 C9 C10 . . . . -158.23(15) ?
O3 C8 C9 C14 . . . . 24.3(2) ?
O4 C8 C9 C10 2_645 . . . 24.8(2) ?
O4 C8 C9 C14 2_645 . . . -152.61(15) ?
C8 C9 C10 C11 . . . . -177.06(15) ?
C14 C9 C10 C11 . . . . 0.4(2) ?
C8 C9 C14 C13 . . . . 174.28(14) ?
C10 C9 C14 C13 . . . . -3.2(2) ?
C12 C11 C10 C9 . . . . 2.9(3) ?
C13 C12 C11 C10 . . . . -3.6(3) ?
C22 C12 C11 C10 . . . . 174.41(16) ?
C11 C12 C13 C14 . . . . 0.9(2) ?
C22 C12 C13 C14 . . . . -177.08(15) ?
C11 C12 C22 O7 . . . . -171.97(17) ?
C13 C12 C22 O7 . . . . 6.0(3) ?
C12 C13 C14 C9 . . . . 2.5(2) ?
C17 C16 C15 N1 . . . . -0.7(2) ?
C15 C16 C17 C18 . . . . -1.4(2) ?
C15 C16 C17 C20 . . . . 176.70(15) ?
C19 C18 C17 C16 . . . . 1.7(2) ?
C19 C18 C17 C20 . . . . -176.45(14) ?
N1 C19 C18 C17 . . . . -0.1(2) ?
N2 C20 C17 C16 . . . . 5.3(2) ?
N2 C20 C17 C18 . . . . -176.65(15) ?
O5 C20 C17 C16 . . . . -174.85(17) ?
O5 C20 C17 C18 . . . . 3.2(2) ?
